data_1004111
loop_
_publ_author_name
'Debreuille-Gresse, M F'
'Drache, M'
'Abraham, F'

_publ_section_title
;
The crystal structure, phase transition, and dielectric properties of
K2 Bi3 (P O4)3 O, a new oxyphosphate
;
_journal_coden_ASTM JSSCBI
_journal_name_full 'Journal of Solid State Chemistry'
_journal_page_first 351
_journal_page_last 359
_journal_paper_doi 10.1016/0022-4596(86)90250-1
_journal_volume 62
_journal_year 1986
_chemical_formula_structural 'K2 Bi3 O (P O4)3'
_chemical_formula_sum 'Bi3 K2 O13 P3'
_chemical_name_systematic
;
Dipotassium tribismuth oxide tris(phosphate)
;
_space_group_IT_number 62
_symmetry_cell_setting orthorhombic
_symmetry_Int_Tables_number 62
_symmetry_space_group_name_Hall '-P 2ac 2n'
_symmetry_space_group_name_H-M 'P n m a'
_cell_angle_alpha 90
_cell_angle_beta 90
_cell_angle_gamma 90
_cell_formula_units_Z 4
_cell_length_a 13.302(4)
_cell_length_b 10.506(7)
_cell_length_c 9.240(5)
_cell_volume 1291.3
_refine_ls_R_factor_all 0.058
_cod_database_code 1004111

loop_
_symmetry_equiv_pos_as_xyz
x,y,z
1/2+x,1/2-y,1/2-z
-x,1/2+y,-z
1/2-x,-y,1/2+z
-x,-y,-z
1/2-x,1/2+y,1/2+z
x,1/2-y,z
1/2+x,y,1/2-z

loop_
_atom_site_aniso_label
_atom_site_aniso_U_11
_atom_site_aniso_U_12
_atom_site_aniso_U_13
_atom_site_aniso_U_22
_atom_site_aniso_U_23
_atom_site_aniso_U_33
Bi1 0.0370(5) 0.0017(5) -0.0060(4) 0.0348(4) -0.0026(4) 0.0349(5)
Bi2 0.0278(6) 0. 0.0006(6) 0.0323(7) 0. 0.0354(7)

loop_
_atom_site_label
_atom_site_type_symbol
_atom_site_symmetry_multiplicity
_atom_site_Wyckoff_symbol
_atom_site_fract_x
_atom_site_fract_y
_atom_site_fract_z
_atom_site_occupancy
_atom_site_attached_hydrogens
_atom_site_calc_flag
Bi1 Bi3+ 8 d 0.0823(1) 0.0595(1) 0.1927(1) 1. 0 d
Bi2 Bi3+ 4 c 0.0230(1) 0.25 0.5209(2) 1. 0 d
K1 K1+ 4 c 0.7608(7) 0.75 0.201(1) 1. 0 d
K2 K1+ 4 c 0.7961(8) 0.25 0.1547(12) 1. 0 d
P1 P5+ 8 d 0.3445(5) 0.0242(6) 0.0627(7) 1. 0 d
P2 P5+ 8 d 0.0109(8) 0.7422(41) 0.0733(12) 0.5 0 d
O1 O2- 8 d 0.353(2) -0.120(2) 0.077(3) 1. 0 d
O2 O2- 8 d 0.357(2) 0.063(3) -0.095(3) 1. 0 d
O3 O2- 8 d 0.248(2) 0.073(2) 0.129(2) 1. 0 d
O4 O2- 8 d 0.429(2) 0.092(2) 0.143(3) 1. 0 d
O5 O2- 4 c 0.598(2) 0.25 0.205(3) 1. 0 d
O6 O2- 8 d 0.042(4) 0.855(5) -0.013(5) 0.5 0 d
O7 O2- 8 d -0.080(5) 0.665(7) 0.016(8) 0.5 0 d
O8 O2- 8 d 0.103(5) 0.649(7) 0.081(7) 0.5 0 d
O9 O2- 8 d -0.021(4) 0.792(5) 0.222(5) 0.5 0 d

loop_
_atom_type_symbol
_atom_type_oxidation_number
Bi3+ 3.000
K1+ 1.000
P5+ 5.000
O2- -2.000
